data_7160101
loop_
_publ_author_name
'Chouhan, Raju'
'Gogoi, Abhijit'
'Das, Sajal Kumar'

_publ_section_title
;
 Constructing spirooxindoles from non-oxindole precursors: a one-pot
 nitro-reduction/double lactamization approach to
 spiro[indoline-3,3'-quinoline]-2,2'-diones.
;
_journal_issue 37
_journal_name_full 'Organic &amp; biomolecular chemistry'
_journal_page_first 7601
_journal_page_last 7606
_journal_paper_doi 10.1039/d4ob01178c
_journal_volume 22
_journal_year 2024
_chemical_formula_moiety 'C22 H20 F N O2'
_chemical_formula_sum 'C22 H20 F N O2'
_chemical_formula_weight 349.39
_space_group_crystal_system orthorhombic
_space_group_IT_number 61
_space_group_name_Hall '-P 2ac 2ab'
_space_group_name_H-M_alt 'P b c a'
_atom_sites_solution_hydrogens geom
_audit_creation_date 2024-05-05
_audit_creation_method
;
Olex2 1.5
(compiled 2024.02.16 svn.r378c4104 for OlexSys, GUI svn.r6928)
;
_audit_update_record
;
2024-05-05 deposited with the CCDC.	2024-08-16 downloaded from the CCDC.
;
_cell_angle_alpha 90
_cell_angle_beta 90
_cell_angle_gamma 90
_cell_formula_units_Z 8
_cell_length_a 10.320(2)
_cell_length_b 13.450(3)
_cell_length_c 26.043(5)
_cell_measurement_reflns_used 2039
_cell_measurement_temperature 296.15
_cell_measurement_theta_max 16.05
_cell_measurement_theta_min 2.52
_cell_volume 3614.9(13)
_computing_cell_refinement 'SAINT V8.38A (Bruker, 2018)'
_computing_data_reduction 'SAINT V8.38A (Bruker, 2018)'
_computing_molecular_graphics 'Olex2 1.5 (Dolomanov et al., 2009)'
_computing_publication_material 'Olex2 1.5 (Dolomanov et al., 2009)'
_computing_structure_refinement 'SHELXL 2019/3 (Sheldrick, 2015)'
_computing_structure_solution 'SHELXT 2014/5 (Sheldrick, 2014)'
_diffrn_ambient_temperature 296.15
_diffrn_detector 'Bruker APEX2 area detector'
_diffrn_detector_area_resol_mean 7.9
_diffrn_detector_type 'CCD area detector'
_diffrn_measured_fraction_theta_full 0.998
_diffrn_measured_fraction_theta_max 0.998
_diffrn_measurement_device 'three-circle diffractometer'
_diffrn_measurement_device_type 'Bruker SMART APEX2 area detector'
_diffrn_measurement_method '\w and \f scans'
_diffrn_radiation_monochromator 'mirror optics'
_diffrn_radiation_probe x-ray
_diffrn_radiation_type MoK\a
_diffrn_radiation_wavelength 0.71073
_diffrn_reflns_av_R_equivalents 0.2391
_diffrn_reflns_av_unetI/netI 0.0725
_diffrn_reflns_Laue_measured_fraction_full 0.998
_diffrn_reflns_Laue_measured_fraction_max 0.998
_diffrn_reflns_limit_h_max 12
_diffrn_reflns_limit_h_min -12
_diffrn_reflns_limit_k_max 16
_diffrn_reflns_limit_k_min -16
_diffrn_reflns_limit_l_max 31
_diffrn_reflns_limit_l_min -31
_diffrn_reflns_number 122785
_diffrn_reflns_point_group_measured_fraction_full 0.998
_diffrn_reflns_point_group_measured_fraction_max 0.998
_diffrn_reflns_theta_full 25.242
_diffrn_reflns_theta_max 25.341
_diffrn_reflns_theta_min 1.564
_diffrn_source 'microfocus sealed X-ray tube'
_diffrn_source_current 30.0
_diffrn_source_power 1.5
_diffrn_source_type 'Incoatec I\ms'
_diffrn_source_voltage 50.0
_diffrn_standards_number 0
_exptl_absorpt_coefficient_mu 0.089
_exptl_absorpt_correction_T_max 0.7457
_exptl_absorpt_correction_T_min 0.5384
_exptl_absorpt_correction_type none
_exptl_absorpt_process_details
;
SADABS-2016/2 (Bruker,2016/2) was used for absorption correction.
wR2(int) was 0.1441 before and 0.0842 after correction.
The Ratio of minimum to maximum transmission is 0.7220.
The \l/2 correction factor is Not present.
;
_exptl_crystal_colour 'clear light colourless'
_exptl_crystal_colour_lustre clear
_exptl_crystal_colour_modifier light
_exptl_crystal_colour_primary colourless
_exptl_crystal_density_diffrn 1.284
_exptl_crystal_description plate
_exptl_crystal_F_000 1472
_exptl_crystal_preparation 'Slow evaporation from a solution of 10% ethyl acetate in hexanes'
_exptl_crystal_recrystallization_method 'Slow evaporation from a solution of 10% ethyl acetate in hexanes'
_exptl_crystal_size_max 0.5
_exptl_crystal_size_mid 0.2
_exptl_crystal_size_min 0.2
_refine_diff_density_max 0.206
_refine_diff_density_min -0.194
_refine_diff_density_rms 0.066
_refine_ls_extinction_coef 0.0154(19)
_refine_ls_extinction_expression Fc^*^=kFc[1+0.001xFc^2^\l^3^/sin(2\q)]^-1/4^
_refine_ls_extinction_method 'SHELXL-2019/2 (Sheldrick 2019)'
_refine_ls_goodness_of_fit_ref 1.002
_refine_ls_hydrogen_treatment constr
_refine_ls_matrix_type full
_refine_ls_number_parameters 247
_refine_ls_number_reflns 3307
_refine_ls_number_restraints 0
_refine_ls_restrained_S_all 1.002
_refine_ls_R_factor_all 0.1439
_refine_ls_R_factor_gt 0.0666
_refine_ls_shift/su_max 0.001
_refine_ls_shift/su_mean 0.000
_refine_ls_structure_factor_coef Fsqd
_refine_ls_weighting_details 'w=1/[\s^2^(Fo^2^)+(0.0891P)^2^+0.8605P] where P=(Fo^2^+2Fc^2^)/3'
_refine_ls_weighting_scheme calc
_refine_ls_wR_factor_gt 0.1518
_refine_ls_wR_factor_ref 0.2011
_reflns_Friedel_coverage 0.000
_reflns_number_gt 1591
_reflns_number_total 3307
_reflns_threshold_expression 'I > 2\s(I)'
_cod_data_source_file d4ob01178c2.cif
_cod_data_source_block skn_a
_cod_depositor_comments 'Adding full bibliography for 7160101.cif.'
_cod_database_code 7160101
_shelx_shelxl_version_number 2019/3
_shelx_space_group_comment
;
The symmetry employed for this shelxl refinement is uniquely defined
by the following loop, which should always be used as a source of
symmetry information in preference to the above space-group names.
They are only intended as comments.
;
_olex2_refinement_description
;
1. Fixed Uiso
 At 1.2 times of:
  All C(H) groups, All C(H,H) groups, All C(H,H,H,H) groups
 At 1.5 times of:
  All C(H,H,H) groups
2. Others
 Fixed Sof: H01D(0.6) H01F(0.6) H01G(0.4) H01H(0.4) H02A(0.6) H02B(0.6)
 H02C(0.4) H02D(0.4) C02W(0.6) H02K(0.6) H02L(0.6) C1(0.4) H1A(0.4) H1B(0.4)
3.a Secondary CH2 refined with riding coordinates:
 C01X(H01D,H01F), C01X(H01G,H01H), C025(H02A,H02B), C025(H02C,H02D), C02W(H02K,
 H02L), C1(H1A,H1B)
3.b Aromatic/amide H refined with riding coordinates:
 C01E(H01E), C01J(H01J), C01R(H01R), C026(H026), C02C(H02E), C02F(H02F),
 C02J(H02J), C02N(H02N)
3.c Idealised Me refined as rotating group:
 C01O(H01A,H01B,H01C), C02M(H02G,H02H,H02I)
;
_olex2_submission_special_instructions 'No special instructions were received'

loop_
_space_group_symop_operation_xyz
'x, y, z'
'-x+1/2, -y, z+1/2'
'x+1/2, -y+1/2, -z'
'-x, y+1/2, -z+1/2'
'-x, -y, -z'
'x-1/2, y, -z-1/2'
'-x-1/2, y-1/2, z'
'x, -y-1/2, z-1/2'

loop_
_atom_site_label
_atom_site_type_symbol
_atom_site_fract_x
_atom_site_fract_y
_atom_site_fract_z
_atom_site_U_iso_or_equiv
_atom_site_adp_type
_atom_site_occupancy
_atom_site_site_symmetry_order
_atom_site_calc_flag
_atom_site_refinement_flags_posn
_atom_site_refinement_flags_adp
_atom_site_refinement_flags_occupancy
_atom_site_disorder_assembly
_atom_site_disorder_group
F007 F 0.3592(2) 0.61280(18) 0.01527(9) 0.1248(9) Uani 1 1 d . . . . .
O003 O 0.4437(2) 0.3573(2) 0.13674(9) 0.0930(8) Uani 1 1 d . . . . .
O00E O 0.2955(3) 0.4362(2) 0.23778(9) 0.1147(11) Uani 1 1 d . . . . .
N008 N -0.0699(2) 0.17245(19) 0.16635(9) 0.0663(7) Uani 1 1 d . . . . .
C00I C -0.1630(3) 0.1683(2) 0.08802(12) 0.0617(8) Uani 1 1 d . . . . .
C00K C -0.0102(3) 0.2442(2) 0.13551(11) 0.0594(8) Uani 1 1 d . . . . .
C00S C 0.1446(3) 0.3326(2) 0.19634(12) 0.0683(9) Uani 1 1 d . . . . .
C00X C -0.0665(3) 0.2426(2) 0.08748(12) 0.0601(8) Uani 1 1 d . . . . .
C00Z C -0.1633(3) 0.1268(2) 0.13714(13) 0.0654(8) Uani 1 1 d . . . . .
C011 C 0.2751(3) 0.4672(3) 0.14940(12) 0.0690(9) Uani 1 1 d . . . . .
C013 C 0.3778(3) 0.4378(3) 0.11897(13) 0.0693(9) Uani 1 1 d . . . . .
C01E C 0.0888(3) 0.3118(2) 0.15123(12) 0.0625(8) Uani 1 1 d . . . . .
H01E H 0.121497 0.349625 0.124283 0.075 Uiso 1 1 calc R U . . .
C01F C 0.2420(3) 0.4120(3) 0.19771(12) 0.0758(10) Uani 1 1 d . . . . .
C01J C 0.4076(4) 0.4868(3) 0.07374(13) 0.0789(10) Uani 1 1 d . . . . .
H01J H 0.476664 0.466601 0.053276 0.095 Uiso 1 1 calc R U . . .
C01O C -0.0341(3) 0.3058(3) 0.04176(12) 0.0776(10) Uani 1 1 d . . . . .
H01A H -0.004831 0.264138 0.014163 0.116 Uiso 1 1 calc R U . . .
H01B H 0.033064 0.351984 0.050765 0.116 Uiso 1 1 calc R U . . .
H01C H -0.109869 0.341700 0.031088 0.116 Uiso 1 1 calc R U . . .
C01R C -0.2513(3) 0.1336(3) 0.05125(13) 0.0781(10) Uani 1 1 d . . . . .
H01R H -0.251276 0.160235 0.018301 0.094 Uiso 1 1 calc R U . . .
C01W C 0.3326(4) 0.5649(3) 0.06048(15) 0.0873(11) Uani 1 1 d . . . . .
C01X C -0.0386(4) 0.1452(3) 0.21845(14) 0.0908(12) Uani 1 1 d . . . . .
H01D H -0.109868 0.106539 0.232215 0.109 Uiso 0.6 1 calc R U P A 1
H01F H 0.037092 0.102449 0.217778 0.109 Uiso 0.6 1 calc R U P A 1
H01G H -0.038093 0.073212 0.220410 0.109 Uiso 0.4 1 calc R U P B 2
H01H H -0.108401 0.168423 0.240309 0.109 Uiso 0.4 1 calc R U P B 2
C025 C 0.1153(3) 0.2841(4) 0.24673(13) 0.0911(12) Uani 1 1 d . . . . .
H02A H 0.114917 0.335509 0.272843 0.109 Uiso 0.6 1 calc R U P C 1
H02B H 0.186395 0.239478 0.254707 0.109 Uiso 0.6 1 calc R U P C 1
H02C H 0.187707 0.294464 0.269882 0.109 Uiso 0.4 1 calc R U P D 2
H02D H 0.039690 0.315473 0.261768 0.109 Uiso 0.4 1 calc R U P D 2
C026 C -0.2506(4) 0.0510(3) 0.15027(15) 0.0857(11) Uani 1 1 d . . . . .
H026 H -0.251031 0.022714 0.182858 0.103 Uiso 1 1 calc R U . . .
C02C C -0.3369(4) 0.0607(3) 0.06393(17) 0.0968(12) Uani 1 1 d . . . . .
H02E H -0.396256 0.038049 0.039756 0.116 Uiso 1 1 calc R U . . .
C02F C 0.2037(4) 0.5490(3) 0.13365(16) 0.0919(11) Uani 1 1 d . . . . .
H02F H 0.134877 0.570714 0.153815 0.110 Uiso 1 1 calc R U . . .
C02J C -0.3357(4) 0.0204(3) 0.11262(18) 0.0974(12) Uani 1 1 d . . . . .
H02J H -0.394771 -0.029585 0.120404 0.117 Uiso 1 1 calc R U . . .
C02M C 0.5519(3) 0.3221(3) 0.10819(15) 0.1019(13) Uani 1 1 d . . . . .
H02G H 0.523058 0.298283 0.075367 0.153 Uiso 1 1 calc R U . . .
H02H H 0.592929 0.268893 0.126617 0.153 Uiso 1 1 calc R U . . .
H02I H 0.612586 0.375314 0.103335 0.153 Uiso 1 1 calc R U . . .
C02N C 0.2322(4) 0.5992(3) 0.08874(18) 0.0976(12) Uani 1 1 d . . . . .
H02N H 0.184396 0.654263 0.078401 0.117 Uiso 1 1 calc R U . . .
C02W C -0.0139(6) 0.2238(5) 0.2520(2) 0.0838(18) Uani 0.6 1 d . . P E 1
H02K H -0.017166 0.197437 0.286605 0.101 Uiso 0.6 1 calc R U P E 1
H02L H -0.084910 0.270578 0.248710 0.101 Uiso 0.6 1 calc R U P E 1
C1 C 0.0928(10) 0.1838(8) 0.2421(3) 0.083(3) Uani 0.4 1 d . . P E 2
H1A H 0.100667 0.155040 0.276073 0.100 Uiso 0.4 1 calc R U P E 2
H1B H 0.162495 0.156383 0.221491 0.100 Uiso 0.4 1 calc R U P E 2

loop_
_atom_site_aniso_label
_atom_site_aniso_U_11
_atom_site_aniso_U_22
_atom_site_aniso_U_33
_atom_site_aniso_U_23
_atom_site_aniso_U_13
_atom_site_aniso_U_12
F007 0.145(2) 0.1260(19) 0.1036(18) 0.0344(15) -0.0048(15) -0.0356(17)
O003 0.0863(17) 0.116(2) 0.0770(16) 0.0078(15) 0.0254(13) 0.0220(15)
O00E 0.104(2) 0.175(3) 0.0650(16) -0.0214(17) -0.0011(15) -0.041(2)
N008 0.0660(17) 0.0784(18) 0.0545(15) 0.0083(14) 0.0039(13) 0.0037(14)
C00I 0.0597(19) 0.0603(19) 0.065(2) 0.0013(16) 0.0020(16) 0.0078(16)
C00K 0.0562(17) 0.0686(19) 0.0534(18) 0.0051(16) 0.0068(15) 0.0089(16)
C00S 0.0533(18) 0.099(3) 0.0522(19) -0.0051(17) 0.0075(15) 0.0038(18)
C00X 0.0596(18) 0.065(2) 0.0561(19) 0.0008(15) 0.0032(15) 0.0076(17)
C00Z 0.0594(19) 0.066(2) 0.071(2) 0.0025(17) 0.0091(17) 0.0059(18)
C011 0.059(2) 0.087(2) 0.061(2) -0.0112(18) -0.0035(17) -0.0066(18)
C013 0.060(2) 0.085(2) 0.063(2) -0.0063(19) 0.0044(17) -0.0094(19)
C01E 0.0511(17) 0.080(2) 0.0568(19) -0.0006(16) 0.0060(15) 0.0026(16)
C01F 0.062(2) 0.113(3) 0.0523(19) -0.0193(19) 0.0066(17) -0.001(2)
C01J 0.075(2) 0.091(3) 0.071(2) -0.001(2) 0.0078(19) -0.013(2)
C01O 0.090(2) 0.083(2) 0.060(2) 0.0065(18) -0.0025(17) -0.005(2)
C01R 0.079(2) 0.076(2) 0.079(2) -0.0035(19) -0.010(2) -0.001(2)
C01W 0.090(3) 0.097(3) 0.075(3) 0.005(2) -0.004(2) -0.027(3)
C01X 0.091(3) 0.116(3) 0.065(2) 0.019(2) 0.001(2) -0.007(2)
C025 0.071(2) 0.145(4) 0.057(2) 0.007(2) 0.0026(18) -0.010(2)
C026 0.083(2) 0.085(2) 0.089(3) 0.013(2) 0.013(2) 0.000(2)
C02C 0.099(3) 0.093(3) 0.098(3) 0.001(2) -0.020(2) -0.017(3)
C02F 0.075(2) 0.110(3) 0.091(3) -0.016(3) -0.002(2) 0.004(2)
C02J 0.090(3) 0.089(3) 0.114(3) -0.001(3) -0.003(3) -0.022(2)
C02M 0.090(3) 0.130(3) 0.086(3) -0.011(2) 0.025(2) 0.025(2)
C02N 0.103(3) 0.088(3) 0.102(3) 0.005(3) -0.020(3) -0.003(3)
C02W 0.088(4) 0.115(5) 0.048(3) 0.002(4) 0.012(3) -0.015(4)
C1 0.101(8) 0.097(7) 0.053(5) 0.017(5) 0.008(5) 0.030(7)

loop_
_atom_type_symbol
_atom_type_description
_atom_type_scat_dispersion_real
_atom_type_scat_dispersion_imag
_atom_type_scat_source
C C 0.0033 0.0016 'International Tables Vol C Tables 4.2.6.8 and 6.1.1.4'
H H 0.0000 0.0000 'International Tables Vol C Tables 4.2.6.8 and 6.1.1.4'
F F 0.0171 0.0103 'International Tables Vol C Tables 4.2.6.8 and 6.1.1.4'
N N 0.0061 0.0033 'International Tables Vol C Tables 4.2.6.8 and 6.1.1.4'
O O 0.0106 0.0060 'International Tables Vol C Tables 4.2.6.8 and 6.1.1.4'

loop_
_geom_angle_atom_site_label_1
_geom_angle_atom_site_label_2
_geom_angle_atom_site_label_3
_geom_angle
_geom_angle_site_symmetry_1
_geom_angle_site_symmetry_3
_geom_angle_publ_flag
C013 O003 C02M 118.6(3) . . ?
C00K N008 C01X 128.1(3) . . ?
C00Z N008 C00K 107.4(3) . . ?
C00Z N008 C01X 124.4(3) . . ?
C00Z C00I C00X 107.1(3) . . ?
C00Z C00I C01R 119.4(3) . . ?
C01R C00I C00X 133.5(3) . . ?
N008 C00K C01E 126.2(3) . . ?
C00X C00K N008 109.0(3) . . ?
C00X C00K C01E 124.8(3) . . ?
C01E C00S C01F 117.9(3) . . ?
C01E C00S C025 126.3(3) . . ?
C01F C00S C025 115.8(3) . . ?
C00I C00X C01O 124.5(3) . . ?
C00K C00X C00I 107.4(3) . . ?
C00K C00X C01O 128.1(3) . . ?
N008 C00Z C00I 109.1(3) . . ?
N008 C00Z C026 129.9(3) . . ?
C00I C00Z C026 121.0(3) . . ?
C013 C011 C01F 120.9(3) . . ?
C013 C011 C02F 117.7(3) . . ?
C02F C011 C01F 121.3(3) . . ?
O003 C013 C011 114.6(3) . . ?
O003 C013 C01J 123.9(3) . . ?
C011 C013 C01J 121.5(4) . . ?
C00K C01E H01E 113.1 . . ?
C00S C01E C00K 133.8(3) . . ?
C00S C01E H01E 113.1 . . ?
O00E C01F C00S 121.5(3) . . ?
O00E C01F C011 118.7(3) . . ?
C00S C01F C011 119.7(3) . . ?
C013 C01J H01J 121.3 . . ?
C01W C01J C013 117.4(4) . . ?
C01W C01J H01J 121.3 . . ?
C00X C01O H01A 109.5 . . ?
C00X C01O H01B 109.5 . . ?
C00X C01O H01C 109.5 . . ?
H01A C01O H01B 109.5 . . ?
H01A C01O H01C 109.5 . . ?
H01B C01O H01C 109.5 . . ?
C00I C01R H01R 120.1 . . ?
C02C C01R C00I 119.7(3) . . ?
C02C C01R H01R 120.1 . . ?
C01J C01W F007 118.1(4) . . ?
C01J C01W C02N 124.5(4) . . ?
C02N C01W F007 117.5(4) . . ?
N008 C01X H01D 108.3 . . ?
N008 C01X H01F 108.3 . . ?
N008 C01X H01G 107.7 . . ?
N008 C01X H01H 107.7 . . ?
N008 C01X C1 118.4(4) . . ?
H01D C01X H01F 107.4 . . ?
H01G C01X H01H 107.1 . . ?
C02W C01X N008 116.0(4) . . ?
C02W C01X H01D 108.3 . . ?
C02W C01X H01F 108.3 . . ?
C1 C01X H01G 107.7 . . ?
C1 C01X H01H 107.7 . . ?
C00S C025 H02A 107.7 . . ?
C00S C025 H02B 107.7 . . ?
C00S C025 H02C 109.1 . . ?
C00S C025 H02D 109.1 . . ?
C00S C025 C02W 118.3(3) . . ?
H02A C025 H02B 107.1 . . ?
H02C C025 H02D 107.8 . . ?
C02W C025 H02A 107.7 . . ?
C02W C025 H02B 107.7 . . ?
C1 C025 C00S 112.6(5) . . ?
C1 C025 H02C 109.1 . . ?
C1 C025 H02D 109.1 . . ?
C00Z C026 H026 121.5 . . ?
C02J C026 C00Z 116.9(3) . . ?
C02J C026 H026 121.5 . . ?
C01R C02C H02E 120.0 . . ?
C01R C02C C02J 120.0(4) . . ?
C02J C02C H02E 120.0 . . ?
C011 C02F H02F 119.2 . . ?
C02N C02F C011 121.6(4) . . ?
C02N C02F H02F 119.2 . . ?
C026 C02J H02J 118.6 . . ?
C02C C02J C026 122.8(4) . . ?
C02C C02J H02J 118.6 . . ?
O003 C02M H02G 109.5 . . ?
O003 C02M H02H 109.5 . . ?
O003 C02M H02I 109.5 . . ?
H02G C02M H02H 109.5 . . ?
H02G C02M H02I 109.5 . . ?
H02H C02M H02I 109.5 . . ?
C01W C02N C02F 117.2(4) . . ?
C01W C02N H02N 121.4 . . ?
C02F C02N H02N 121.4 . . ?
C01X C02W C025 119.6(5) . . ?
C01X C02W H02K 107.4 . . ?
C01X C02W H02L 107.4 . . ?
C025 C02W H02K 107.4 . . ?
C025 C02W H02L 107.4 . . ?
H02K C02W H02L 107.0 . . ?
C01X C1 H1A 107.3 . . ?
C01X C1 H1B 107.3 . . ?
C025 C1 C01X 120.2(7) . . ?
C025 C1 H1A 107.3 . . ?
C025 C1 H1B 107.3 . . ?
H1A C1 H1B 106.9 . . ?

loop_
_geom_bond_atom_site_label_1
_geom_bond_atom_site_label_2
_geom_bond_distance
_geom_bond_site_symmetry_2
_geom_bond_publ_flag
F007 C01W 1.370(4) . ?
O003 C013 1.360(4) . ?
O003 C02M 1.422(4) . ?
O00E C01F 1.225(3) . ?
N008 C00K 1.398(4) . ?
N008 C00Z 1.373(4) . ?
N008 C01X 1.442(4) . ?
C00I C00X 1.411(4) . ?
C00I C00Z 1.396(4) . ?
C00I C01R 1.402(4) . ?
C00K C00X 1.379(4) . ?
C00K C01E 1.428(4) . ?
C00S C01E 1.338(4) . ?
C00S C01F 1.467(4) . ?
C00S C025 1.496(5) . ?
C00X C01O 1.501(4) . ?
C00Z C026 1.402(4) . ?
C011 C013 1.382(4) . ?
C011 C01F 1.501(4) . ?
C011 C02F 1.386(5) . ?
C013 C01J 1.384(4) . ?
C01E H01E 0.9300 . ?
C01J H01J 0.9300 . ?
C01J C01W 1.351(5) . ?
C01O H01A 0.9600 . ?
C01O H01B 0.9600 . ?
C01O H01C 0.9600 . ?
C01R H01R 0.9300 . ?
C01R C02C 1.360(5) . ?
C01W C02N 1.351(5) . ?
C01X H01D 0.9700 . ?
C01X H01F 0.9700 . ?
C01X H01G 0.9700 . ?
C01X H01H 0.9700 . ?
C01X C02W 1.393(7) . ?
C01X C1 1.576(11) . ?
C025 H02A 0.9700 . ?
C025 H02B 0.9700 . ?
C025 H02C 0.9700 . ?
C025 H02D 0.9700 . ?
C025 C02W 1.567(7) . ?
C025 C1 1.374(10) . ?
C026 H026 0.9300 . ?
C026 C02J 1.379(5) . ?
C02C H02E 0.9300 . ?
C02C C02J 1.379(5) . ?
C02F H02F 0.9300 . ?
C02F C02N 1.382(5) . ?
C02J H02J 0.9300 . ?
C02M H02G 0.9600 . ?
C02M H02H 0.9600 . ?
C02M H02I 0.9600 . ?
C02N H02N 0.9300 . ?
C02W H02K 0.9700 . ?
C02W H02L 0.9700 . ?
C1 H1A 0.9700 . ?
C1 H1B 0.9700 . ?

loop_
_geom_torsion_atom_site_label_1
_geom_torsion_atom_site_label_2
_geom_torsion_atom_site_label_3
_geom_torsion_atom_site_label_4
_geom_torsion
_geom_torsion_site_symmetry_1
_geom_torsion_site_symmetry_2
_geom_torsion_site_symmetry_3
_geom_torsion_site_symmetry_4
_geom_torsion_publ_flag
F007 C01W C02N C02F 178.4(3) . . . . ?
O003 C013 C01J C01W 179.0(3) . . . . ?
N008 C00K C00X C00I -0.2(3) . . . . ?
N008 C00K C00X C01O -179.8(3) . . . . ?
N008 C00K C01E C00S -5.6(5) . . . . ?
N008 C00Z C026 C02J 179.1(3) . . . . ?
N008 C01X C02W C025 -72.2(7) . . . . ?
N008 C01X C1 C025 61.1(9) . . . . ?
C00I C00Z C026 C02J -0.3(5) . . . . ?
C00I C01R C02C C02J -0.8(6) . . . . ?
C00K N008 C00Z C00I 0.4(3) . . . . ?
C00K N008 C00Z C026 -179.2(3) . . . . ?
C00K N008 C01X C02W 43.4(6) . . . . ?
C00K N008 C01X C1 -12.5(7) . . . . ?
C00S C025 C02W C01X 57.1(8) . . . . ?
C00S C025 C1 C01X -74.1(8) . . . . ?
C00X C00I C00Z N008 -0.5(3) . . . . ?
C00X C00I C00Z C026 179.1(3) . . . . ?
C00X C00I C01R C02C -178.3(3) . . . . ?
C00X C00K C01E C00S 171.3(3) . . . . ?
C00Z N008 C00K C00X -0.1(3) . . . . ?
C00Z N008 C00K C01E 177.2(3) . . . . ?
C00Z N008 C01X C02W -139.9(4) . . . . ?
C00Z N008 C01X C1 164.2(5) . . . . ?
C00Z C00I C00X C00K 0.4(3) . . . . ?
C00Z C00I C00X C01O 180.0(3) . . . . ?
C00Z C00I C01R C02C 0.7(5) . . . . ?
C00Z C026 C02J C02C 0.2(6) . . . . ?
C011 C013 C01J C01W 0.3(5) . . . . ?
C011 C02F C02N C01W 0.3(6) . . . . ?
C013 C011 C01F O00E 87.8(4) . . . . ?
C013 C011 C01F C00S -93.7(4) . . . . ?
C013 C011 C02F C02N 0.9(5) . . . . ?
C013 C01J C01W F007 -178.7(3) . . . . ?
C013 C01J C01W C02N 1.1(6) . . . . ?
C01E C00K C00X C00I -177.6(3) . . . . ?
C01E C00K C00X C01O 2.9(5) . . . . ?
C01E C00S C01F O00E 178.8(3) . . . . ?
C01E C00S C01F C011 0.4(4) . . . . ?
C01E C00S C025 C02W -16.9(7) . . . . ?
C01E C00S C025 C1 38.4(7) . . . . ?
C01F C00S C01E C00K -177.5(3) . . . . ?
C01F C00S C025 C02W 161.5(4) . . . . ?
C01F C00S C025 C1 -143.2(5) . . . . ?
C01F C011 C013 O003 -0.3(4) . . . . ?
C01F C011 C013 C01J 178.5(3) . . . . ?
C01F C011 C02F C02N -178.9(3) . . . . ?
C01J C01W C02N C02F -1.4(6) . . . . ?
C01R C00I C00X C00K 179.5(3) . . . . ?
C01R C00I C00X C01O -1.0(5) . . . . ?
C01R C00I C00Z N008 -179.7(3) . . . . ?
C01R C00I C00Z C026 -0.1(5) . . . . ?
C01R C02C C02J C026 0.3(6) . . . . ?
C01X N008 C00K C00X 177.1(3) . . . . ?
C01X N008 C00K C01E -5.6(5) . . . . ?
C01X N008 C00Z C00I -176.9(3) . . . . ?
C01X N008 C00Z C026 3.5(5) . . . . ?
C025 C00S C01E C00K 0.9(6) . . . . ?
C025 C00S C01F O00E 0.2(5) . . . . ?
C025 C00S C01F C011 -178.2(3) . . . . ?
C02F C011 C013 O003 179.9(3) . . . . ?
C02F C011 C013 C01J -1.3(5) . . . . ?
C02F C011 C01F O00E -92.4(4) . . . . ?
C02F C011 C01F C00S 86.1(4) . . . . ?
C02M O003 C013 C011 -179.4(3) . . . . ?
C02M O003 C013 C01J 1.8(5) . . . . ?
